data_4032888
loop_
_publ_author_name
'Santhini, P. V.'
'Krishnan R, Akhil'
'Babu, Sheba Ann'
'Simethy, Betna Shamlin'
'Das, Gourab'
'Praveen, Vakayil K.'
'Varughese, Sunil'
'John, Jubi'

_publ_section_title
;
 One-Pot MCR-Oxidation Approach toward Indole-Fused Heteroacenes.
;
_journal_issue 19
_journal_name_full 'The Journal of organic chemistry'
_journal_page_first 10537
_journal_page_last 10548
_journal_paper_doi 10.1021/acs.joc.7b02039
_journal_volume 82
_journal_year 2017
_chemical_formula_moiety 'C29 H24 N2 O3 S'
_chemical_formula_sum 'C29 H24 N2 O3 S'
_chemical_formula_weight 480.56
_chemical_name_systematic
;
 ?
;
_space_group_crystal_system monoclinic
_space_group_IT_number 14
_space_group_name_Hall '-P 2ybc'
_space_group_name_H-M_alt 'P 1 21/c 1'
_symmetry_space_group_name_Hall '-P 2ybc'
_symmetry_space_group_name_H-M 'P 1 21/c 1'
_atom_sites_solution_hydrogens geom
_audit_creation_method SHELXL-2013
_cell_angle_alpha 90
_cell_angle_beta 109.929(8)
_cell_angle_gamma 90
_cell_formula_units_Z 4
_cell_length_a 10.969(6)
_cell_length_b 14.515(6)
_cell_length_c 15.540(7)
_cell_measurement_reflns_used 4231
_cell_measurement_temperature 301(2)
_cell_measurement_theta_max 23.6
_cell_measurement_theta_min 2.7
_cell_volume 2326.0(19)
_computing_cell_refinement
;
CrystalClear-SM Expert 2.0 r14k (Rigaku, 2012)
;
_computing_data_collection
;
CrystalClear-SM Expert 2.0 r14k (Rigaku, 2012)
;
_computing_data_reduction
;
CrystalClear-SM Expert 2.0 r14k (Rigaku, 2012)
;
_computing_structure_refinement 'SHELXL-2013 (Sheldrick, 2013)'
_computing_structure_solution 'SHELXL-2013 (Sheldrick, 2013)'
_diffrn_ambient_temperature 301(2)
_diffrn_measured_fraction_theta_full 0.979
_diffrn_measured_fraction_theta_max 0.996
_diffrn_measurement_device_type
;
Rigaku Saturn724+ (4x4 bin mode)
;
_diffrn_measurement_method 'profile data from \w-scans'
_diffrn_radiation_type MoK\a
_diffrn_radiation_wavelength 0.71073
_diffrn_reflns_av_R_equivalents 0.0579
_diffrn_reflns_av_unetI/netI 0.0575
_diffrn_reflns_Laue_measured_fraction_full 0.979
_diffrn_reflns_Laue_measured_fraction_max 0.996
_diffrn_reflns_limit_h_max 9
_diffrn_reflns_limit_h_min -13
_diffrn_reflns_limit_k_max 17
_diffrn_reflns_limit_k_min -17
_diffrn_reflns_limit_l_max 18
_diffrn_reflns_limit_l_min -18
_diffrn_reflns_number 16769
_diffrn_reflns_point_group_measured_fraction_full 0.979
_diffrn_reflns_point_group_measured_fraction_max 0.996
_diffrn_reflns_theta_full 25.242
_diffrn_reflns_theta_max 25.099
_diffrn_reflns_theta_min 3.114
_exptl_absorpt_coefficient_mu 0.175
_exptl_absorpt_correction_T_max 1.000
_exptl_absorpt_correction_T_min 0.888
_exptl_absorpt_correction_type empirical
_exptl_absorpt_process_details
;
R. H. Blessing Acta Crystallogr., Sect. A, 1995, 51, 33-58
;
_exptl_crystal_colour Orange
_exptl_crystal_density_diffrn 1.372
_exptl_crystal_description ,Block'
_exptl_crystal_F_000 1008
_exptl_crystal_size_max 0.250
_exptl_crystal_size_mid 0.200
_exptl_crystal_size_min 0.180
_refine_diff_density_max 0.537
_refine_diff_density_min -0.178
_refine_diff_density_rms 0.045
_refine_ls_extinction_method none
_refine_ls_goodness_of_fit_ref 0.869
_refine_ls_hydrogen_treatment constr
_refine_ls_matrix_type full
_refine_ls_number_parameters 318
_refine_ls_number_reflns 4133
_refine_ls_number_restraints 0
_refine_ls_restrained_S_all 0.869
_refine_ls_R_factor_all 0.1157
_refine_ls_R_factor_gt 0.0604
_refine_ls_shift/su_max 0.000
_refine_ls_shift/su_mean 0.000
_refine_ls_structure_factor_coef Fsqd
_refine_ls_weighting_details 'w=1/[\s^2^(Fo^2^)+(0.1230P)^2^] where P=(Fo^2^+2Fc^2^)/3'
_refine_ls_weighting_scheme calc
_refine_ls_wR_factor_gt 0.1638
_refine_ls_wR_factor_ref 0.1943
_reflns_Friedel_coverage 0.000
_reflns_number_gt 2211
_reflns_number_total 4133
_reflns_threshold_expression 'I > 2\s(I)'
_cod_data_source_file jo7b02039_si_002.cif
_cod_data_source_block shelx
_cod_depositor_comments
;
The following automatic conversions were performed:

'_exptl_absorpt_correction_type' value 'Empirical' changed to
'empirical' according to
/home/data/users/saulius/crontab/automatic-downloads/rss-feeds/ACS/lib/dictionaries/cif_core.dic
dictionary named 'cif_core.dic' version 2.4.2 from 2011-04-26.

Automatic conversion script
Id: cif_fix_values 4973 2017-02-22 13:04:09Z antanas 

 Adding full bibliography for 4032888.cif.
;
_cod_original_cell_volume 2326.1(19)
_cod_database_code 4032888
_shelx_space_group_comment
;
The symmetry employed for this shelxl refinement is uniquely defined
by the following loop, which should always be used as a source of
symmetry information in preference to the above space-group names.
They are only intended as comments.
;
_shelx_estimated_absorpt_t_min 0.958
_shelx_estimated_absorpt_t_max 0.969
_shelxl_version_number 2013-4

loop_
_space_group_symop_operation_xyz
'x, y, z'
'-x, y+1/2, -z+1/2'
'-x, -y, -z'
'x, -y-1/2, z-1/2'

loop_
_atom_site_label
_atom_site_type_symbol
_atom_site_fract_x
_atom_site_fract_y
_atom_site_fract_z
_atom_site_U_iso_or_equiv
_atom_site_adp_type
_atom_site_occupancy
_atom_site_site_symmetry_order
_atom_site_calc_flag
_atom_site_refinement_flags_posn
_atom_site_refinement_flags_adp
S17 S 0.63073(10) 0.11772(6) 0.32908(6) 0.0732(3) Uani 1 1 d . .
O18 O 0.5189(3) 0.15416(18) 0.34345(19) 0.0917(8) Uani 1 1 d . .
O19 O 0.7299(3) 0.07599(18) 0.40110(17) 0.0879(8) Uani 1 1 d . .
O34 O 1.0772(3) 0.0696(2) -0.1108(2) 0.1063(9) Uani 1 1 d . .
N1 N 0.9564(3) 0.25935(19) 0.2203(2) 0.0704(8) Uani 1 1 d . .
N5 N 0.7007(3) 0.20468(17) 0.29538(18) 0.0645(7) Uani 1 1 d . .
C2 C 1.0299(4) 0.1987(2) 0.2862(2) 0.0696(9) Uani 1 1 d . .
C3 C 0.9507(4) 0.1590(2) 0.3320(2) 0.0659(9) Uani 1 1 d . .
C4 C 0.8251(4) 0.1976(2) 0.2876(2) 0.0634(9) Uani 1 1 d . .
C6 C 0.6291(4) 0.2662(2) 0.2246(2) 0.0657(9) Uani 1 1 d . .
C7 C 0.7109(3) 0.3001(2) 0.1786(2) 0.0640(9) Uani 1 1 d . .
C8 C 0.8335(3) 0.2554(2) 0.2207(2) 0.0622(9) Uani 1 1 d . .
C9 C 1.1584(4) 0.1775(3) 0.3094(3) 0.0838(11) Uani 1 1 d . .
H9 H 1.2085 0.2046 0.2786 0.101 Uiso 1 1 calc R U
C10 C 1.2127(4) 0.1156(3) 0.3786(3) 0.0918(12) Uani 1 1 d . .
H10 H 1.3000 0.1004 0.3949 0.110 Uiso 1 1 calc R U
C11 C 1.1372(4) 0.0755(3) 0.4247(3) 0.0881(12) Uani 1 1 d . .
H11 H 1.1751 0.0336 0.4715 0.106 Uiso 1 1 calc R U
C12 C 1.0091(4) 0.0964(2) 0.4026(2) 0.0760(10) Uani 1 1 d . .
H12 H 0.9604 0.0690 0.4343 0.091 Uiso 1 1 calc R U
C13 C 0.5038(4) 0.2948(2) 0.2012(3) 0.0760(10) Uani 1 1 d . .
H13 H 0.4509 0.2731 0.2325 0.091 Uiso 1 1 calc R U
C14 C 0.4571(4) 0.3563(3) 0.1301(3) 0.0864(12) Uani 1 1 d . .
H14 H 0.3712 0.3755 0.1126 0.104 Uiso 1 1 calc R U
C15 C 0.5347(4) 0.3896(3) 0.0852(3) 0.0883(12) Uani 1 1 d . .
H15 H 0.5005 0.4317 0.0379 0.106 Uiso 1 1 calc R U
C16 C 0.6611(4) 0.3633(2) 0.1072(3) 0.0772(11) Uani 1 1 d . .
H16 H 0.7127 0.3867 0.0757 0.093 Uiso 1 1 calc R U
C20 C 0.5812(4) 0.0417(2) 0.2369(2) 0.0665(9) Uani 1 1 d . .
C21 C 0.6728(4) -0.0115(3) 0.2182(3) 0.0764(10) Uani 1 1 d . .
H21 H 0.7601 -0.0067 0.2535 0.092 Uiso 1 1 calc R U
C22 C 0.6317(4) -0.0726(3) 0.1453(3) 0.0841(11) Uani 1 1 d . .
H22 H 0.6928 -0.1093 0.1324 0.101 Uiso 1 1 calc R U
C23 C 0.5045(5) -0.0805(3) 0.0920(3) 0.0825(11) Uani 1 1 d . .
C24 C 0.4175(4) -0.0249(3) 0.1118(3) 0.0858(12) Uani 1 1 d . .
H24 H 0.3305 -0.0284 0.0754 0.103 Uiso 1 1 calc R U
C25 C 0.4534(4) 0.0353(3) 0.1827(3) 0.0821(11) Uani 1 1 d . .
H25 H 0.3915 0.0721 0.1946 0.099 Uiso 1 1 calc R U
C26 C 0.4621(5) -0.1485(3) 0.0144(3) 0.1074(15) Uani 1 1 d . .
H26A H 0.5289 -0.1547 -0.0122 0.161 Uiso 1 1 calc R U
H26B H 0.3839 -0.1270 -0.0313 0.161 Uiso 1 1 calc R U
H26C H 0.4464 -0.2072 0.0370 0.161 Uiso 1 1 calc R U
C27 C 1.0003(4) 0.3070(2) 0.1525(3) 0.0793(11) Uani 1 1 d . .
H27A H 1.0821 0.3375 0.1840 0.095 Uiso 1 1 calc R U
H27B H 0.9375 0.3541 0.1223 0.095 Uiso 1 1 calc R U
C28 C 1.0177(4) 0.2434(2) 0.0816(2) 0.0693(10) Uani 1 1 d . .
C29 C 0.9152(4) 0.1985(3) 0.0204(3) 0.0777(10) Uani 1 1 d . .
H29 H 0.8325 0.2081 0.0226 0.093 Uiso 1 1 calc R U
C30 C 0.9304(4) 0.1394(3) -0.0443(3) 0.0792(11) Uani 1 1 d . .
H30 H 0.8586 0.1098 -0.0850 0.095 Uiso 1 1 calc R U
C31 C 1.0501(4) 0.1244(3) -0.0488(3) 0.0763(10) Uani 1 1 d . .
C32 C 1.1536(4) 0.1702(3) 0.0114(3) 0.0902(12) Uani 1 1 d . .
H32 H 1.2361 0.1616 0.0084 0.108 Uiso 1 1 calc R U
C33 C 1.1370(4) 0.2282(3) 0.0758(3) 0.0836(11) Uani 1 1 d . .
H33 H 1.2087 0.2579 0.1165 0.100 Uiso 1 1 calc R U
C35 C 0.9770(5) 0.0154(3) -0.1685(3) 0.1149(16) Uani 1 1 d . .
H35A H 1.0095 -0.0208 -0.2076 0.172 Uiso 1 1 calc R U
H35B H 0.9084 0.0545 -0.2051 0.172 Uiso 1 1 calc R U
H35C H 0.9444 -0.0247 -0.1322 0.172 Uiso 1 1 calc R U

loop_
_atom_site_aniso_label
_atom_site_aniso_U_11
_atom_site_aniso_U_22
_atom_site_aniso_U_33
_atom_site_aniso_U_23
_atom_site_aniso_U_13
_atom_site_aniso_U_12
S17 0.0952(7) 0.0756(6) 0.0565(6) 0.0027(5) 0.0360(5) -0.0069(5)
O18 0.116(2) 0.0980(18) 0.0851(19) -0.0043(15) 0.0663(17) 0.0005(16)
O19 0.1044(19) 0.0969(18) 0.0594(16) 0.0141(14) 0.0239(15) -0.0055(15)
O34 0.131(2) 0.103(2) 0.102(2) -0.0147(19) 0.062(2) 0.0037(19)
N1 0.078(2) 0.0733(18) 0.0655(19) -0.0008(15) 0.0319(16) -0.0021(16)
N5 0.0756(19) 0.0657(17) 0.0535(17) 0.0012(13) 0.0236(15) 0.0010(14)
C2 0.082(2) 0.066(2) 0.059(2) -0.0067(17) 0.022(2) 0.0028(19)
C3 0.083(2) 0.0619(19) 0.050(2) -0.0099(16) 0.0190(19) 0.0029(19)
C4 0.083(2) 0.0562(18) 0.0505(19) -0.0058(15) 0.0221(18) -0.0041(17)
C6 0.085(3) 0.0587(19) 0.052(2) -0.0059(16) 0.0224(19) -0.0031(19)
C7 0.083(2) 0.0529(18) 0.054(2) -0.0075(16) 0.0203(19) -0.0040(17)
C8 0.078(2) 0.0568(19) 0.0508(19) -0.0019(16) 0.0203(17) -0.0040(18)
C9 0.083(3) 0.092(3) 0.081(3) -0.010(2) 0.034(2) 0.003(2)
C10 0.088(3) 0.099(3) 0.078(3) -0.011(2) 0.016(2) 0.013(3)
C11 0.099(3) 0.092(3) 0.063(2) 0.001(2) 0.014(2) 0.014(2)
C12 0.092(3) 0.077(2) 0.057(2) 0.0001(18) 0.023(2) 0.004(2)
C13 0.077(3) 0.073(2) 0.079(3) -0.005(2) 0.028(2) 0.000(2)
C14 0.085(3) 0.071(2) 0.092(3) 0.004(2) 0.016(2) 0.008(2)
C15 0.100(3) 0.068(2) 0.085(3) 0.018(2) 0.015(3) -0.001(2)
C16 0.092(3) 0.067(2) 0.071(3) 0.0068(19) 0.026(2) -0.005(2)
C20 0.082(2) 0.0600(19) 0.064(2) 0.0059(16) 0.034(2) -0.0035(18)
C21 0.079(2) 0.078(2) 0.073(3) -0.002(2) 0.026(2) -0.005(2)
C22 0.103(3) 0.074(2) 0.090(3) -0.004(2) 0.052(3) -0.001(2)
C23 0.102(3) 0.073(2) 0.079(3) -0.003(2) 0.040(3) -0.021(2)
C24 0.083(3) 0.089(3) 0.086(3) -0.008(2) 0.028(2) -0.015(2)
C25 0.078(3) 0.082(2) 0.091(3) -0.003(2) 0.034(2) 0.000(2)
C26 0.139(4) 0.094(3) 0.094(3) -0.025(3) 0.047(3) -0.040(3)
C27 0.092(3) 0.070(2) 0.086(3) 0.002(2) 0.043(2) -0.0141(19)
C28 0.079(2) 0.066(2) 0.069(2) 0.0106(18) 0.033(2) -0.0064(19)
C29 0.072(2) 0.091(3) 0.079(3) 0.000(2) 0.036(2) -0.009(2)
C30 0.079(3) 0.092(3) 0.068(2) -0.001(2) 0.026(2) -0.015(2)
C31 0.094(3) 0.073(2) 0.070(3) 0.005(2) 0.039(2) 0.001(2)
C32 0.076(3) 0.115(3) 0.091(3) 0.008(3) 0.043(3) 0.009(2)
C33 0.072(2) 0.109(3) 0.076(3) 0.000(2) 0.032(2) -0.015(2)
C35 0.184(5) 0.086(3) 0.090(3) -0.010(3) 0.065(4) -0.006(3)

loop_
_atom_type_symbol
_atom_type_description
_atom_type_scat_dispersion_real
_atom_type_scat_dispersion_imag
_atom_type_scat_source
C C 0.0033 0.0016 'International Tables Vol C Tables 4.2.6.8 and 6.1.1.4'
H H 0.0000 0.0000 'International Tables Vol C Tables 4.2.6.8 and 6.1.1.4'
N N 0.0061 0.0033 'International Tables Vol C Tables 4.2.6.8 and 6.1.1.4'
O O 0.0106 0.0060 'International Tables Vol C Tables 4.2.6.8 and 6.1.1.4'
S S 0.1246 0.1234 'International Tables Vol C Tables 4.2.6.8 and 6.1.1.4'

loop_
_geom_angle_atom_site_label_1
_geom_angle_atom_site_label_2
_geom_angle_atom_site_label_3
_geom_angle
O19 S17 O18 120.70(17)
O19 S17 N5 105.36(16)
O18 S17 N5 106.52(16)
O19 S17 C20 108.79(17)
O18 S17 C20 108.70(18)
N5 S17 C20 105.77(15)
C31 O34 C35 118.0(4)
C8 N1 C2 107.4(3)
C8 N1 C27 126.4(3)
C2 N1 C27 125.4(3)
C4 N5 C6 105.8(3)
C4 N5 S17 122.5(2)
C6 N5 S17 122.0(2)
C9 C2 N1 128.8(4)
C9 C2 C3 122.0(4)
N1 C2 C3 109.2(3)
C12 C3 C2 117.5(3)
C12 C3 C4 137.9(4)
C2 C3 C4 104.6(3)
C8 C4 N5 109.8(3)
C8 C4 C3 107.8(3)
N5 C4 C3 141.9(3)
C13 C6 C7 121.1(3)
C13 C6 N5 129.6(3)
C7 C6 N5 109.3(3)
C16 C7 C6 119.1(3)
C16 C7 C8 135.3(4)
C6 C7 C8 105.6(3)
N1 C8 C4 110.9(3)
N1 C8 C7 139.5(3)
C4 C8 C7 109.3(3)
C2 C9 C10 119.1(4)
C9 C10 C11 120.1(4)
C12 C11 C10 121.4(4)
C11 C12 C3 119.9(4)
C6 C13 C14 118.6(4)
C15 C14 C13 121.0(4)
C14 C15 C16 122.1(4)
C15 C16 C7 118.2(4)
C25 C20 C21 120.0(4)
C25 C20 S17 121.0(3)
C21 C20 S17 119.0(3)
C20 C21 C22 118.3(4)
C23 C22 C21 122.0(4)
C24 C23 C22 117.6(4)
C24 C23 C26 121.4(4)
C22 C23 C26 121.0(4)
C25 C24 C23 122.3(4)
C24 C25 C20 119.7(4)
N1 C27 C28 113.0(3)
C33 C28 C29 117.3(4)
C33 C28 C27 121.0(4)
C29 C28 C27 121.7(3)
C28 C29 C30 122.1(4)
C31 C30 C29 119.9(4)
C30 C31 O34 125.5(4)
C30 C31 C32 118.5(4)
O34 C31 C32 115.9(4)
C33 C32 C31 120.8(4)
C28 C33 C32 121.3(4)

loop_
_geom_bond_atom_site_label_1
_geom_bond_atom_site_label_2
_geom_bond_distance
S17 O19 1.404(3)
S17 O18 1.421(3)
S17 N5 1.653(3)
S17 C20 1.741(4)
O34 C31 1.357(5)
O34 C35 1.400(5)
N1 C8 1.351(4)
N1 C2 1.383(4)
N1 C27 1.472(4)
N5 C4 1.414(4)
N5 C6 1.427(4)
C2 C9 1.367(5)
C2 C3 1.419(5)
C3 C12 1.401(5)
C3 C4 1.428(5)
C4 C8 1.363(4)
C6 C13 1.361(5)
C6 C7 1.413(5)
C7 C16 1.398(5)
C7 C8 1.435(5)
C9 C10 1.373(6)
C10 C11 1.393(6)
C11 C12 1.363(5)
C13 C14 1.376(5)
C14 C15 1.361(6)
C15 C16 1.364(5)
C20 C25 1.370(5)
C20 C21 1.376(5)
C21 C22 1.387(5)
C22 C23 1.364(6)
C23 C24 1.362(5)
C23 C26 1.504(5)
C24 C25 1.357(5)
C27 C28 1.499(5)
C28 C33 1.361(5)
C28 C29 1.365(5)
C29 C30 1.374(5)
C30 C31 1.357(5)
C31 C32 1.372(6)
C32 C33 1.367(6)
